data_4037587
loop_
_publ_author_name
'Capaccio, Vito'
'Zielke, Katharina'
'Eitzinger, Andreas'
'Massa, Antonio'
'Palombi, Laura'
'Faust, Kirill'
'Waser, Mario'

_publ_section_title
;
 Asymmetric phase-transfer catalysed \b-addition of isoxazolidin-5-ones to
 MBH carbonates.
;
_journal_issue 22
_journal_name_full 'Organic chemistry frontiers : an international journal of organic chemistry'
_journal_page_first 3336
_journal_page_last 3340
_journal_paper_doi 10.1039/C8QO01057A
_journal_volume 5
_journal_year 2018
_chemical_formula_moiety 'C33 H35 N O6'
_chemical_formula_sum 'C33 H35 N O6'
_chemical_formula_weight 541.62
_chemical_name_common VCl244
_space_group_crystal_system monoclinic
_space_group_IT_number 9
_space_group_name_Hall 'C -2yc'
_space_group_name_H-M_alt 'C 1 c 1'
_atom_sites_solution_hydrogens geom
_audit_update_record
;
2018-09-27 deposited with the CCDC.
2018-10-12 downloaded from the CCDC.
;
_cell_angle_alpha 90
_cell_angle_beta 116.727(10)
_cell_angle_gamma 90
_cell_formula_units_Z 4
_cell_length_a 9.900(3)
_cell_length_b 34.441(10)
_cell_length_c 9.602(3)
_cell_measurement_reflns_used 5991
_cell_measurement_temperature 296.(2)
_cell_measurement_theta_max 23.2452
_cell_measurement_theta_min 2.5250
_cell_volume 2924.2(16)
_computing_cell_refinement 'SAINT V8.37A (Bruker AXS Inc., 2015)'
_computing_data_collection 'Bruker D8 Quest Eco'
_computing_data_reduction 'SAINT V8.37A (Bruker AXS Inc., 2015)'
_computing_molecular_graphics 'shelXle (C.B. Huebschle, rev 807)'
_computing_publication_material publCIF
_computing_structure_refinement 'SHELXL-2014/7 (Sheldrick, 2014)'
_computing_structure_solution 'SHELXT, VERSION 2014/5'
_diffrn_ambient_temperature 296.(2)
_diffrn_detector_area_resol_mean 10.4167
_diffrn_measured_fraction_theta_full 0.999
_diffrn_measured_fraction_theta_max 0.999
_diffrn_measurement_device_type 'Bruker D8 Quest Eco'
_diffrn_radiation_monochromator graphite
_diffrn_radiation_type 'Mo K\a'
_diffrn_radiation_wavelength 0.71073
_diffrn_reflns_av_R_equivalents 0.1716
_diffrn_reflns_av_unetI/netI 0.1034
_diffrn_reflns_limit_h_max 10
_diffrn_reflns_limit_h_min -10
_diffrn_reflns_limit_k_max 38
_diffrn_reflns_limit_k_min -38
_diffrn_reflns_limit_l_max 10
_diffrn_reflns_limit_l_min -10
_diffrn_reflns_number 30621
_diffrn_reflns_theta_full 23.25
_diffrn_reflns_theta_max 23.25
_diffrn_reflns_theta_min 2.38
_diffrn_source 'sealed tube'
_exptl_absorpt_coefficient_mu 0.084
_exptl_absorpt_correction_T_max 0.99
_exptl_absorpt_correction_T_min 0.77
_exptl_absorpt_correction_type multi-scan
_exptl_absorpt_process_details
;
SADABS-2016/2 - Bruker AXS area detector scaling and absorption correction
;
_exptl_crystal_colour colourless
_exptl_crystal_density_diffrn 1.230
_exptl_crystal_density_method 'not measured'
_exptl_crystal_description rod
_exptl_crystal_F_000 1152
_exptl_crystal_size_max 0.702
_exptl_crystal_size_mid 0.528
_exptl_crystal_size_min 0.072
_refine_diff_density_max 0.195
_refine_diff_density_min -0.240
_refine_ls_abs_structure_details
;

Flack x determined using 800 quotients [(I+)-(I-)]/[(I+)+(I-)]
(Parsons, Flack and Wagner, Acta Cryst. B69 (2013) 249-259).
;
_refine_ls_abs_structure_Flack 0.2(10)
_refine_ls_extinction_method none
_refine_ls_goodness_of_fit_ref 1.115
_refine_ls_hydrogen_treatment mixed
_refine_ls_matrix_type full
_refine_ls_number_parameters 365
_refine_ls_number_reflns 4190
_refine_ls_number_restraints 2
_refine_ls_restrained_S_all 1.115
_refine_ls_R_factor_all 0.1712
_refine_ls_R_factor_gt 0.0858
_refine_ls_shift/su_max 0.000
_refine_ls_shift/su_mean 0.000
_refine_ls_structure_factor_coef Fsqd
_refine_ls_weighting_details 'w=1/[\s^2^(Fo^2^)+(0.0528P)^2^+3.6355P] where P=(Fo^2^+2Fc^2^)/3'
_refine_ls_weighting_scheme calc
_refine_ls_wR_factor_gt 0.1442
_refine_ls_wR_factor_ref 0.1736
_reflns_number_gt 2414
_reflns_number_total 4190
_reflns_threshold_expression 'I > 2\s(I)'
_cod_data_source_file c8qo01057a2.cif
_cod_data_source_block FAK_VCI244_090718
_cod_original_cell_volume 2924.2(15)
_cod_database_code 4037587
_publcif_funding_html
;
;

loop_
_space_group_symop_operation_xyz
'x, y, z'
'x, -y, z+1/2'
'x+1/2, y+1/2, z'
'x+1/2, -y+1/2, z+1/2'

loop_
_atom_site_type_symbol
_atom_site_label
_atom_site_fract_x
_atom_site_fract_y
_atom_site_fract_z
_atom_site_U_iso_or_equiv
_atom_site_adp_type
_atom_site_calc_flag
_atom_site_refinement_flags_adp
_atom_site_refinement_flags_posn
_atom_site_occupancy
O O1 0.4373(8) 0.42544(19) 0.7409(9) 0.067(2) Uani d . . 1
C C1 0.3108(13) 0.4112(3) 0.7507(14) 0.062(3) Uani d . . 1
N N1 0.4888(9) 0.3953(2) 0.6721(9) 0.055(2) Uani d . . 1
O O2 0.2483(9) 0.4311(2) 0.8027(10) 0.075(2) Uani d . . 1
C C2 0.2865(12) 0.3690(3) 0.6983(12) 0.049(3) Uani d . . 1
O O3 0.6821(8) 0.4356(2) 0.7262(9) 0.075(2) Uani d . . 1
C C3 0.4421(11) 0.3581(3) 0.7119(13) 0.057(3) Uani d . . 1
H H3A 0.5108 0.3499 0.8168 0.068 Uiso calc U R 1
H H3B 0.4346 0.3378 0.6387 0.068 Uiso calc U R 1
O O4 0.7117(9) 0.3707(2) 0.7031(11) 0.079(3) Uani d . . 1
C C4 0.6419(14) 0.3989(4) 0.7051(15) 0.069(3) Uani d . . 1
O O6 0.1451(10) 0.4427(2) 0.4410(11) 0.088(3) Uani d . . 1
C C6 0.9543(16) 0.4280(6) 0.9008(18) 0.132(6) Uani d . . 1
H H6A 0.955 0.4005 0.8862 0.197 Uiso calc U R 1
H H6B 0.9289 0.4334 0.9844 0.197 Uiso calc U R 1
H H6C 1.0526 0.4384 0.9261 0.197 Uiso calc U R 1
O O5 0.2554(9) 0.4305(2) 0.2883(10) 0.072(2) Uani d . . 1
C C5 0.8394(15) 0.4465(3) 0.7537(19) 0.082(4) Uani d . . 1
C C8 0.8569(14) 0.4355(4) 0.6079(16) 0.094(4) Uani d . . 1
H H8A 0.7765 0.447 0.5177 0.141 Uiso calc U R 1
H H8B 0.8527 0.4077 0.5965 0.141 Uiso calc U R 1
H H8C 0.9523 0.4448 0.6182 0.141 Uiso calc U R 1
C C7 0.825(2) 0.4902(4) 0.757(3) 0.148(8) Uani d . . 1
H H7A 0.9172 0.502 0.7671 0.222 Uiso calc U R 1
H H7B 0.8078 0.4975 0.8438 0.222 Uiso calc U R 1
H H7C 0.7423 0.4987 0.6618 0.222 Uiso calc U R 1
C C9 0.2455(13) 0.3471(3) 0.8120(13) 0.055(3) Uani d . . 1
H H9A 0.3237 0.3519 0.917 0.066 Uiso calc U R 1
H H9B 0.1518 0.3577 0.8048 0.066 Uiso calc U R 1
C C11 0.3478(13) 0.2796(3) 0.8278(12) 0.059(3) Uani d . . 1
H H11 0.4446 0.2902 0.8718 0.07 Uiso calc U R 1
C C10 0.2270(14) 0.3043(3) 0.7869(12) 0.052(3) Uani d . . 1
C C14 0.0672(13) 0.2475(3) 0.7038(13) 0.058(3) Uani d . . 1
H H14 -0.0291 0.2367 0.6643 0.069 Uiso calc U R 1
C C15 0.0833(14) 0.2874(3) 0.7222(13) 0.057(3) Uani d . . 1
H H15 -0.0019 0.3031 0.6912 0.068 Uiso calc U R 1
C C16 0.1716(13) 0.1804(3) 0.7213(12) 0.060(3) Uani d . . 1
C C17 0.2619(13) 0.1592(3) 0.6733(12) 0.066(3) Uani d . . 1
H H17 0.3368 0.1719 0.6577 0.079 Uiso calc U R 1
C C18 0.2443(16) 0.1201(4) 0.6481(16) 0.090(4) Uani d . . 1
H H18 0.3048 0.1066 0.6134 0.108 Uiso calc U R 1
C C19 0.1371(18) 0.1011(4) 0.6744(16) 0.087(4) Uani d . . 1
H H19 0.1243 0.0744 0.6573 0.104 Uiso calc U R 1
C C20 0.0484(15) 0.1209(4) 0.7256(17) 0.089(4) Uani d . . 1
H H20 -0.0229 0.1076 0.7455 0.107 Uiso calc U R 1
C C21 0.0643(14) 0.1605(4) 0.7479(14) 0.077(4) Uani d . . 1
H H21 0.0023 0.1738 0.781 0.093 Uiso calc U R 1
C C22 0.1547(11) 0.3655(3) 0.5310(12) 0.053(3) Uani d . . 1
H H22A 0.1207 0.3388 0.5145 0.064 Uiso calc U R 1
H H22B 0.0712 0.3812 0.526 0.064 Uiso calc U R 1
C C23 0.1881(11) 0.3776(3) 0.3967(13) 0.052(3) Uani d . . 1
C C24 0.2006(12) 0.3535(3) 0.2949(13) 0.056(3) Uani d . . 1
H H24 0.217 0.3661 0.2181 0.067 Uiso calc U R 1
C C25 0.1937(11) 0.3111(3) 0.2793(14) 0.052(3) Uani d . . 1
C C26 0.2381(12) 0.2849(3) 0.3993(13) 0.058(3) Uani d . . 1
H H26 0.2701 0.2942 0.5002 0.069 Uiso calc U R 1
C C27 0.2374(14) 0.2453(3) 0.3769(17) 0.070(4) Uani d . . 1
H H27 0.2688 0.2285 0.4616 0.084 Uiso calc U R 1
C C28 0.1905(14) 0.2308(4) 0.2298(16) 0.066(3) Uani d . . 1
H H28 0.1906 0.2042 0.2131 0.08 Uiso calc U R 1
C C29 0.1440(14) 0.2560(4) 0.1091(15) 0.074(4) Uani d . . 1
H H29 0.1095 0.2464 0.0082 0.089 Uiso calc U R 1
C C30 0.1465(13) 0.2958(4) 0.1322(15) 0.068(3) Uani d . . 1
H H30 0.1159 0.3124 0.047 0.082 Uiso calc U R 1
C C31 0.1916(14) 0.4198(3) 0.3787(14) 0.064(3) Uani d . . 1
C C33 0.386(3) 0.4778(5) 0.232(4) 0.257(16) Uani d . . 1
H H33A 0.3592 0.4663 0.1321 0.385 Uiso calc U R 1
H H33B 0.4765 0.4659 0.309 0.385 Uiso calc U R 1
H H33C 0.4028 0.5051 0.2277 0.385 Uiso calc U R 1
C C32 0.2718(15) 0.4723(3) 0.2717(17) 0.082(4) Uani d . . 1
H H32A 0.1784 0.4829 0.1915 0.098 Uiso calc U R 1
H H32B 0.2946 0.4854 0.3691 0.098 Uiso calc U R 1
C C13 0.1901(13) 0.2232(3) 0.7426(12) 0.051(3) Uani d . . 1
C C12 0.3322(13) 0.2397(3) 0.8065(13) 0.061(3) Uani d . . 1
H H12 0.4174 0.2242 0.8353 0.074 Uiso calc U R 1

loop_
_atom_site_aniso_label
_atom_site_aniso_U_11
_atom_site_aniso_U_22
_atom_site_aniso_U_33
_atom_site_aniso_U_12
_atom_site_aniso_U_13
_atom_site_aniso_U_23
O1 0.064(5) 0.048(5) 0.112(6) 0.003(4) 0.060(5) -0.010(4)
C1 0.050(8) 0.078(9) 0.066(8) 0.000(7) 0.033(7) -0.002(7)
N1 0.042(6) 0.057(6) 0.070(6) 0.004(5) 0.029(5) -0.004(5)
O2 0.067(5) 0.073(5) 0.109(7) -0.003(5) 0.061(5) -0.021(5)
C2 0.058(8) 0.039(6) 0.073(8) -0.007(5) 0.049(7) -0.005(6)
O3 0.070(6) 0.057(5) 0.124(7) -0.015(4) 0.067(5) -0.023(5)
C3 0.051(8) 0.041(7) 0.080(9) 0.003(6) 0.032(7) -0.002(6)
O4 0.063(6) 0.060(5) 0.136(8) 0.004(4) 0.064(6) -0.001(5)
C4 0.051(9) 0.063(10) 0.096(10) -0.003(7) 0.035(7) -0.001(7)
O6 0.114(8) 0.063(6) 0.123(8) 0.020(5) 0.085(7) 0.007(5)
C6 0.054(9) 0.25(2) 0.096(11) -0.038(12) 0.040(9) -0.011(13)
O5 0.101(7) 0.056(5) 0.084(6) -0.007(5) 0.064(5) 0.004(4)
C5 0.059(9) 0.085(9) 0.137(13) -0.031(8) 0.077(10) -0.040(9)
C8 0.086(10) 0.116(11) 0.113(11) -0.008(8) 0.075(9) 0.004(9)
C7 0.148(16) 0.097(11) 0.28(2) -0.057(12) 0.163(17) -0.065(14)
C9 0.065(8) 0.053(7) 0.066(8) -0.009(6) 0.046(7) -0.006(6)
C11 0.050(7) 0.070(8) 0.055(7) -0.004(7) 0.023(6) 0.004(6)
C10 0.057(8) 0.066(8) 0.046(7) -0.011(7) 0.034(6) -0.006(6)
C14 0.041(7) 0.083(9) 0.060(8) -0.004(7) 0.032(6) 0.011(7)
C15 0.071(9) 0.054(8) 0.061(8) 0.003(7) 0.044(7) 0.008(6)
C16 0.063(8) 0.068(8) 0.052(7) 0.004(7) 0.029(7) 0.005(6)
C17 0.074(9) 0.065(8) 0.074(8) 0.001(7) 0.046(7) -0.001(7)
C18 0.098(11) 0.069(10) 0.132(13) 0.010(8) 0.077(10) 0.010(9)
C19 0.116(12) 0.057(8) 0.106(11) 0.008(9) 0.065(10) -0.002(8)
C20 0.076(10) 0.062(9) 0.133(13) -0.018(7) 0.050(9) 0.007(8)
C21 0.081(9) 0.071(10) 0.102(10) -0.001(7) 0.061(8) 0.017(8)
C22 0.041(6) 0.070(7) 0.057(7) 0.004(5) 0.031(6) 0.001(6)
C23 0.052(7) 0.050(7) 0.065(8) 0.002(5) 0.035(6) 0.007(6)
C24 0.061(8) 0.059(8) 0.061(8) 0.000(6) 0.040(7) 0.009(7)
C25 0.051(7) 0.053(7) 0.061(8) -0.008(6) 0.033(6) 0.004(7)
C26 0.057(8) 0.061(8) 0.054(7) 0.003(6) 0.024(6) 0.002(7)
C27 0.080(10) 0.055(9) 0.091(10) -0.007(7) 0.053(9) 0.003(7)
C28 0.078(9) 0.068(8) 0.074(10) -0.006(7) 0.053(8) -0.001(8)
C29 0.092(10) 0.083(10) 0.075(10) -0.016(8) 0.062(9) -0.013(8)
C30 0.086(10) 0.069(9) 0.073(9) -0.003(7) 0.056(8) 0.004(7)
C31 0.068(8) 0.057(8) 0.063(8) 0.005(7) 0.026(7) 0.002(7)
C33 0.25(3) 0.061(11) 0.60(5) 0.008(13) 0.32(3) 0.051(18)
C32 0.100(10) 0.049(8) 0.120(11) -0.011(7) 0.070(9) 0.008(7)
C13 0.044(8) 0.072(8) 0.046(7) 0.005(7) 0.027(6) 0.009(6)
C12 0.053(9) 0.066(8) 0.072(8) 0.000(7) 0.035(7) 0.008(7)

loop_
_atom_type_symbol
_atom_type_description
_atom_type_scat_dispersion_real
_atom_type_scat_dispersion_imag
_atom_type_scat_source
C C 0.0033 0.0016 'International Tables Vol C Tables 4.2.6.8 and 6.1.1.4'
H H 0.0000 0.0000 'International Tables Vol C Tables 4.2.6.8 and 6.1.1.4'
N N 0.0061 0.0033 'International Tables Vol C Tables 4.2.6.8 and 6.1.1.4'
O O 0.0106 0.0060 'International Tables Vol C Tables 4.2.6.8 and 6.1.1.4'

loop_
_geom_angle_atom_site_label_1
_geom_angle_atom_site_label_2
_geom_angle_atom_site_label_3
_geom_angle
C1 O1 N1 107.0(8)
O2 C1 O1 119.2(10)
O2 C1 C2 131.5(11)
O1 C1 C2 109.2(10)
C4 N1 O1 113.5(8)
C4 N1 C3 116.9(8)
O1 N1 C3 106.9(7)
C1 C2 C9 106.8(8)
C1 C2 C3 101.7(8)
C9 C2 C3 113.5(9)
C1 C2 C22 110.4(8)
C9 C2 C22 109.4(8)
C3 C2 C22 114.5(8)
C4 O3 C5 119.0(9)
N1 C3 C2 100.8(7)
N1 C3 H3A 111.6
C2 C3 H3A 111.6
N1 C3 H3B 111.6
C2 C3 H3B 111.6
H3A C3 H3B 109.4
O4 C4 O3 130.3(11)
O4 C4 N1 119.6(11)
O3 C4 N1 110.0(10)
C5 C6 H6A 109.5
C5 C6 H6B 109.5
H6A C6 H6B 109.5
C5 C6 H6C 109.5
H6A C6 H6C 109.5
H6B C6 H6C 109.5
C31 O5 C32 116.7(9)
C6 C5 O3 110.3(11)
C6 C5 C7 116.1(14)
O3 C5 C7 98.9(10)
C6 C5 C8 114.0(11)
O3 C5 C8 108.1(10)
C7 C5 C8 108.3(13)
C5 C8 H8A 109.5
C5 C8 H8B 109.5
H8A C8 H8B 109.5
C5 C8 H8C 109.5
H8A C8 H8C 109.5
H8B C8 H8C 109.5
C5 C7 H7A 109.5
C5 C7 H7B 109.5
H7A C7 H7B 109.5
C5 C7 H7C 109.5
H7A C7 H7C 109.5
H7B C7 H7C 109.5
C10 C9 C2 115.2(8)
C10 C9 H9A 108.5
C2 C9 H9A 108.5
C10 C9 H9B 108.5
C2 C9 H9B 108.5
H9A C9 H9B 107.5
C10 C11 C12 123.1(11)
C10 C11 H11 118.5
C12 C11 H11 118.5
C11 C10 C15 117.0(10)
C11 C10 C9 122.5(11)
C15 C10 C9 120.5(11)
C13 C14 C15 121.9(11)
C13 C14 H14 119.0
C15 C14 H14 119.0
C14 C15 C10 120.3(11)
C14 C15 H15 119.9
C10 C15 H15 119.9
C21 C16 C17 117.6(11)
C21 C16 C13 121.7(11)
C17 C16 C13 120.7(11)
C18 C17 C16 122.0(12)
C18 C17 H17 119.0
C16 C17 H17 119.0
C19 C18 C17 119.3(13)
C19 C18 H18 120.3
C17 C18 H18 120.3
C18 C19 C20 120.3(13)
C18 C19 H19 119.8
C20 C19 H19 119.8
C19 C20 C21 120.3(13)
C19 C20 H20 119.9
C21 C20 H20 119.9
C20 C21 C16 120.5(12)
C20 C21 H21 119.8
C16 C21 H21 119.8
C23 C22 C2 116.9(8)
C23 C22 H22A 108.1
C2 C22 H22A 108.1
C23 C22 H22B 108.1
C2 C22 H22B 108.1
H22A C22 H22B 107.3
C24 C23 C31 121.0(10)
C24 C23 C22 125.5(9)
C31 C23 C22 113.2(10)
C23 C24 C25 132.8(10)
C23 C24 H24 113.6
C25 C24 H24 113.6
C26 C25 C30 116.1(10)
C26 C25 C24 126.0(11)
C30 C25 C24 117.8(11)
C25 C26 C27 122.9(11)
C25 C26 H26 118.6
C27 C26 H26 118.6
C28 C27 C26 119.9(12)
C28 C27 H27 120.1
C26 C27 H27 120.1
C29 C28 C27 118.5(12)
C29 C28 H28 120.8
C27 C28 H28 120.8
C28 C29 C30 121.5(11)
C28 C29 H29 119.2
C30 C29 H29 119.2
C25 C30 C29 121.2(11)
C25 C30 H30 119.4
C29 C30 H30 119.4
O6 C31 O5 123.0(11)
O6 C31 C23 123.9(12)
O5 C31 C23 113.1(11)
C32 C33 H33A 109.5
C32 C33 H33B 109.5
H33A C33 H33B 109.5
C32 C33 H33C 109.5
H33A C33 H33C 109.5
H33B C33 H33C 109.5
C33 C32 O5 108.3(11)
C33 C32 H32A 110.0
O5 C32 H32A 110.0
C33 C32 H32B 110.0
O5 C32 H32B 110.0
H32A C32 H32B 108.4
C12 C13 C14 117.9(10)
C12 C13 C16 120.6(10)
C14 C13 C16 121.5(10)
C13 C12 C11 119.8(11)
C13 C12 H12 120.1
C11 C12 H12 120.1

loop_
_geom_bond_atom_site_label_1
_geom_bond_atom_site_label_2
_geom_bond_distance
O1 C1 1.387(12)
O1 N1 1.442(9)
C1 O2 1.174(12)
C1 C2 1.522(14)
N1 C4 1.408(13)
N1 C3 1.469(11)
C2 C9 1.523(13)
C2 C3 1.533(13)
C2 C22 1.553(14)
O3 C4 1.313(12)
O3 C5 1.505(13)
C3 H3A 0.97
C3 H3B 0.97
O4 C4 1.198(13)
O6 C31 1.199(13)
C6 C5 1.50(2)
C6 H6A 0.96
C6 H6B 0.96
C6 H6C 0.96
O5 C31 1.334(13)
O5 C32 1.467(12)
C5 C7 1.512(15)
C5 C8 1.534(17)
C8 H8A 0.96
C8 H8B 0.96
C8 H8C 0.96
C7 H7A 0.96
C7 H7B 0.96
C7 H7C 0.96
C9 C10 1.494(13)
C9 H9A 0.97
C9 H9B 0.97
C11 C10 1.371(14)
C11 C12 1.388(14)
C11 H11 0.93
C10 C15 1.396(15)
C14 C13 1.383(14)
C14 C15 1.388(14)
C14 H14 0.93
C15 H15 0.93
C16 C21 1.382(14)
C16 C17 1.386(15)
C16 C13 1.486(15)
C17 C18 1.364(15)
C17 H17 0.93
C18 C19 1.364(17)
C18 H18 0.93
C19 C20 1.367(16)
C19 H19 0.93
C20 C21 1.376(16)
C20 H20 0.93
C21 H21 0.93
C22 C23 1.525(13)
C22 H22A 0.97
C22 H22B 0.97
C23 C24 1.329(13)
C23 C31 1.468(15)
C24 C25 1.466(14)
C24 H24 0.93
C25 C26 1.373(13)
C25 C30 1.379(14)
C26 C27 1.380(14)
C26 H26 0.93
C27 C28 1.368(16)
C27 H27 0.93
C28 C29 1.353(15)
C28 H28 0.93
C29 C30 1.386(15)
C29 H29 0.93
C30 H30 0.93
C33 C32 1.356(18)
C33 H33A 0.96
C33 H33B 0.96
C33 H33C 0.96
C32 H32A 0.97
C32 H32B 0.97
C13 C12 1.380(15)
C12 H12 0.93
